data_9007984
loop_
_publ_author_name
'Woodward, J. D.'
'Almond, P. M.'
'Albrecht-Schmitt T E'

_publ_section_title
;
 Caesium thorium silicate, Cs2ThSi6O15
;
_journal_name_full 'Acta Crystallographica, Section E'
_journal_page_first i58
_journal_page_last i60
_journal_paper_doi 10.1107/S1600536805008421
_journal_volume 61
_journal_year 2005
_chemical_formula_structural Cs2ThSi6O15
_chemical_formula_sum 'Cs2 O15 Si6 Th'
_space_group_IT_number 29
_symmetry_space_group_name_Hall 'P 2c -2ac'
_symmetry_space_group_name_H-M 'P c a 21'
_cell_angle_alpha 90
_cell_angle_beta 90
_cell_angle_gamma 90
_cell_length_a 16.2920
_cell_length_b 7.2154
_cell_length_c 13.6800
_cell_formula_units_Z 4
_cell_volume 1608.129
_database_code_amcsd 0010442
_exptl_crystal_density_diffrn 3.744
_cod_original_formula_sum 'Cs2 Th Si6 O15'
_cod_database_code 9007984
_amcsd_formula_title Cs2ThSi6O15

loop_
_space_group_symop_operation_xyz
x,y,z
1/2+x,-y,z
1/2-x,y,1/2+z
-x,-y,1/2+z

loop_
_atom_site_aniso_label
_atom_site_aniso_U_11
_atom_site_aniso_U_22
_atom_site_aniso_U_33
_atom_site_aniso_U_12
_atom_site_aniso_U_13
_atom_site_aniso_U_23
Cs1 0.03800 0.02730 0.02270 0.00860 0.00410 0.00560
Cs2 0.06560 0.02820 0.02860 0.01750 -0.01350 -0.00320
Th 0.00769 0.01052 0.00783 0.00003 0.00036 0.00000
Si1 0.01110 0.01020 0.01090 -0.00020 -0.00030 -0.00020
Si2 0.01150 0.00770 0.00960 -0.00330 0.00050 0.00140
Si3 0.01090 0.00880 0.01190 0.00330 0.00020 -0.00240
Si4 0.01000 0.00850 0.01100 -0.00340 0.00010 0.00180
Si5 0.00710 0.00880 0.00950 -0.00060 -0.00260 -0.00010
Si6 0.01010 0.01270 0.00870 0.00210 -0.00070 -0.00080
O1 0.01800 0.00600 0.02400 0.00300 0.00200 0.00200
O2 0.03600 0.02400 0.01300 0.00200 0.00300 -0.00500
O3 0.02100 0.01000 0.03600 -0.00100 -0.01200 -0.00100
O4 0.01800 0.00300 0.02100 -0.00200 0.00500 -0.00100
O5 0.01200 0.00700 0.01700 0.00000 0.00200 0.00500
O6 0.01700 0.01500 0.02300 -0.00300 -0.00900 0.00000
O7 0.02100 0.02400 0.01500 0.00800 0.00000 -0.00500
O8 0.01100 0.00800 0.02200 0.00200 0.00200 -0.00300
O9 0.02000 0.01200 0.01400 0.00300 -0.00100 0.00500
O10 0.00800 0.02000 0.02500 -0.00300 0.00000 0.00000
O11 0.02000 0.02700 0.01000 0.00000 -0.00200 -0.00100
O12 0.01400 0.01800 0.01200 -0.00300 -0.00100 -0.00400
O13 0.02700 0.03000 0.00700 0.00300 0.00000 0.00400
O14 0.00700 0.03100 0.01800 0.00200 0.00100 -0.00100
O15 0.02400 0.01100 0.02000 -0.00200 0.00000 -0.00100

loop_
_atom_site_label
_atom_site_fract_x
_atom_site_fract_y
_atom_site_fract_z
_atom_site_U_iso_or_equiv
Cs1 0.03198 0.75571 -0.00043 0.02933
Cs2 0.14389 0.77550 0.31009 0.04080
Th 0.12009 0.28758 0.14972 0.00868
Si1 -0.07690 0.45300 0.22150 0.01070
Si2 -0.05602 0.03590 0.22880 0.00960
Si3 0.30808 0.01390 0.07470 0.01050
Si4 0.28295 0.58100 0.07130 0.00980
Si5 0.10902 0.24960 -0.11800 0.00840
Si6 0.20396 0.28060 0.40610 0.01050
O1 0.01140 0.48730 0.17800 0.01610
O2 -0.09130 0.56680 0.32040 0.02420
O3 -0.14720 0.50280 0.14220 0.02250
O4 -0.09050 0.24040 0.25650 0.01410
O5 0.03510 0.04030 0.18790 0.01170
O6 -0.11690 -0.05620 0.15030 0.01850
O7 0.22270 0.08510 0.11570 0.02020
O8 0.30540 -0.20480 0.04710 0.01370
O9 0.33650 0.12140 -0.02490 0.01550
O10 0.19380 0.55570 0.11770 0.01770
O11 0.07820 0.27250 -0.00850 0.01920
O12 0.05930 0.08360 -0.16990 0.01470
O13 0.14700 0.31130 0.31230 0.02130
O14 0.29380 0.20230 0.37650 0.01880
O15 0.21080 0.47460 0.46670 0.01840

loop_
_cod_related_entry_id
_cod_related_entry_database
_cod_related_entry_code
1 AMCSD 0010442
